data_4302851
loop_
_publ_author_name
'Michelle L. Weir'
'Ian A. Cade'
'Nathan L. Kilah'
'Xiangting Zhou'
'S. Bruce Wild'

_publ_contact_author_address
;
Research School of Chemistry,
Australian National University,
Canberra, A. C. T. 0200, Australia
;
_publ_contact_author_email ' sbw@rsc.anu.edu.au '
_publ_contact_author_fax ' 61 2 6125 0750 '
_publ_contact_author_name ' S. Bruce Wild '
_publ_contact_author_phone ' 61 2 6125 4236 '
_publ_section_title
;
Asymmetric Synthesis of Bis(tertiary arsines): Highly Stereoselective
Alkylations of Diastereomers of a Chiral Phosphine-Stabilized Bis(arsenium
triflate)
;
_journal_name_full 'Inorganic Chemistry'
_journal_page_first 7482
_journal_page_last 7490
_journal_paper_doi 10.1021/ic900797y
_journal_volume 48
_journal_year 2009
_chemical_compound_source
;
?
;
_chemical_formula_moiety ' (C40 H40 As2 P2), (C1 F3 O3 S1)2 '
_chemical_formula_sum 'C42 H40 As2 F6 O6 P2 S2'
_chemical_formula_weight 1030.69
_chemical_name_systematic
; 
? 
;
_space_group_IT_number 14
_symmetry_cell_setting monoclinic
_symmetry_space_group_name_Hall '-P 2ybc'
_symmetry_space_group_name_H-M 'P 1 21/c 1'
_atom_sites_solution_hydrogens geom
_atom_sites_solution_primary direct
_audit_creation_date 05-14-10
_audit_creation_method CRYSTALS_ver_12-03-99
_audit_update_record
;
2005-10-14 - Report on C42 H40 As2 F6 O6 P2 S2
             by Nathan L. Kilah
            for Michelle L. Weir and S. Bruce Wild

2005-10-14 - Passes Checkcif with minor warnings.


;
_cell_angle_alpha 90
_cell_angle_beta 95.6724(12)
_cell_angle_gamma 90
_cell_formula_units_Z 2
_cell_length_a 11.5468(2)
_cell_length_b 11.2427(2)
_cell_length_c 17.0825(3)
_cell_measurement_reflns_used 25333
_cell_measurement_temperature 200
_cell_measurement_theta_max 27
_cell_measurement_theta_min 3
_cell_volume 2206.74(7)
_computing_cell_refinement
; 
 Denzo/Scalepack (Otwinowski & Minor, 1996) 
;
_computing_data_collection
; 
 COLLECT (Nonius BV, 1997) 
;
_computing_data_reduction
; 
 Denzo/Scalepack (Otwinowski & Minor, 1996) 
;
_computing_molecular_graphics
; 
 ORTEP3 (Farrugia 1997) 
;
_computing_publication_material
; 
 CRYSTALS (Watkin et al 2003) 
;
_computing_structure_refinement
; 
 CRYSTALS (Watkin et al 2003) 
;
_computing_structure_solution
; 
 SIR92 (Altomare et al, 1994) 
;
_diffrn_ambient_temperature 200
_diffrn_measured_fraction_theta_full 0.999
_diffrn_measured_fraction_theta_max 0.999
_diffrn_measurement_device_type
; 
Nonius Kappa CCD 
;
_diffrn_measurement_method ' \f and \w scans with CCD '
_diffrn_radiation_monochromator graphite
_diffrn_radiation_type 'Mo K\a'
_diffrn_radiation_wavelength 0.71073
_diffrn_reflns_av_R_equivalents 0.037
_diffrn_reflns_limit_h_max 14
_diffrn_reflns_limit_h_min -14
_diffrn_reflns_limit_k_max 14
_diffrn_reflns_limit_k_min -14
_diffrn_reflns_limit_l_max 22
_diffrn_reflns_limit_l_min -22
_diffrn_reflns_number 45490
_diffrn_reflns_theta_full 27.485
_diffrn_reflns_theta_max 27.485
_diffrn_reflns_theta_min 2.728
_diffrn_standards_decay_% 0.00
_diffrn_standards_interval_count 0
_diffrn_standards_interval_time 0
_diffrn_standards_number 0
_exptl_absorpt_coefficient_mu 1.752
_exptl_absorpt_correction_T_max 0.769
_exptl_absorpt_correction_T_min 0.615
_exptl_absorpt_correction_type integration
_exptl_absorpt_process_details
;
Gaussian integration (Coppens, 1970)
;
_exptl_crystal_colour ' colourless '
_exptl_crystal_density_diffrn 1.551
_exptl_crystal_density_meas ?
_exptl_crystal_description ' prism '
_exptl_crystal_F_000 1044.000
_exptl_crystal_size_max 0.35
_exptl_crystal_size_mid 0.20
_exptl_crystal_size_min 0.19
_refine_diff_density_max 0.53
_refine_diff_density_min -0.63
_refine_ls_extinction_method None
_refine_ls_goodness_of_fit_ref 1.2801
_refine_ls_hydrogen_treatment noref
_refine_ls_matrix_type full
_refine_ls_number_parameters 326
_refine_ls_number_reflns 2863
_refine_ls_number_restraints 103
_refine_ls_R_factor_all 0.0654
_refine_ls_R_factor_gt 0.0373
_refine_ls_shift/su_max 0.000206
_refine_ls_structure_factor_coef F
_refine_ls_weighting_details
;
 Method, part 1, Chebychev polynomial, (Watkin, 1994, Prince, 1982) 
 [weight] = 1.0/[A~0~*T~0~(x)+A~1~*T~1~(x) ... +A~n-1~]*T~n-1~(x)] 
 where A~i~ are the Chebychev coefficients listed below and x= Fcalc/Fmax 
 Method = Robust Weighting (Prince, 1982) 
 W = [weight] * [1-(deltaF/6*sigmaF)^2^]^2^ 
 A~i~ are: 
 0.739 0.137 0.382 
;
_refine_ls_weighting_scheme calc
_refine_ls_wR_factor_all 0.0571
_refine_ls_wR_factor_gt 0.0427
_refine_ls_wR_factor_ref 0.0427
_reflns_limit_h_max 14
_reflns_limit_h_min -14
_reflns_limit_k_max 14
_reflns_limit_k_min 0
_reflns_limit_l_max 22
_reflns_limit_l_min 0
_reflns_number_gt 2863
_reflns_number_total 5057
_reflns_threshold_expression I>3.00u(I)
_cod_data_source_file ic900797y_si_001_1.cif
_cod_data_source_block michelle03_cif
_cod_depositor_comments
;
The following automatic conversions were performed:
'_symmetry_cell_setting' value 'Monoclinic' changed to 'monoclinic'
according to '/home/saulius/struct/CIF-dictionaries/cif_core.dic'
dictionary named 'cif_core.dic' version 2.4.1 from 2010-06-29.

Automatic conversion script
Id: cif_fix_enum 1527 2010-12-29 10:47:43Z saulius 

The following automatic conversions were performed:

'_exptl_crystal_density_meas' value ' not measured ' was changed to
'?' - the value is perceived as not measured.

Automatic conversion script
Id: cif_fix_values 3008 2015-01-20 13:52:24Z robertas 
;
_cod_original_sg_symbol_H-M 'P 1 21/c 1 '
_cod_original_formula_sum ' C42 H40 As2 F6 O6 P2 S2 '
_cod_database_code 4302851

loop_
_symmetry_equiv_pos_as_xyz
x,y,z
-x,-y,-z
-x,y+1/2,-z+1/2
x,-y+1/2,z+1/2

loop_
_atom_site_label
_atom_site_type_symbol
_atom_site_fract_x
_atom_site_fract_y
_atom_site_fract_z
_atom_site_U_iso_or_equiv
_atom_site_occupancy
_atom_site_adp_type
_atom_site_refinement_flags_posn
_atom_site_refinement_flags_adp
_atom_site_refinement_flags_occupancy
_atom_site_disorder_assembly
_atom_site_disorder_group
_atom_site_attached_hydrogens
As1 As 0.59570(4) 0.00653(4) 0.12823(2) 0.0371 1.0000 Uani . . . . . .
S1 S 0.74444(16) -0.39376(19) -0.03381(10) 0.0812 1.0000 Uani D U . . . .
P1 P 0.71160(9) 0.16998(10) 0.10667(6) 0.0370 1.0000 Uani . . . . . .
F11 F 0.8200(5) -0.2259(5) 0.0608(3) 0.1093 0.761(6) Uani D U P . . .
F12 F 0.8366(7) -0.1963(5) -0.0597(4) 0.1313 0.761(6) Uani D U P . . .
F13 F 0.9523(5) -0.3101(8) 0.0048(4) 0.1168 0.761(6) Uani D U P . . .
F21 F 0.9496(11) -0.415(2) -0.0119(9) 0.0888 0.239(6) Uani D U P . . .
F22 F 0.845(2) -0.556(2) -0.0210(14) 0.1616 0.239(6) Uani D U P . . .
F23 F 0.8428(13) -0.4466(19) 0.0826(7) 0.1028 0.239(6) Uani D U P . . .
O11 O 0.7743(5) -0.4183(7) -0.1113(3) 0.1485 1.0000 Uani D U . . . .
O12 O 0.6365(4) -0.3456(7) -0.0283(3) 0.0784 0.761(6) Uani D U P . . .
O13 O 0.7798(7) -0.4818(6) 0.0336(4) 0.0956 0.761(6) Uani D U P . . .
O22 O 0.7354(18) -0.2863(13) -0.0212(9) 0.0939 0.239(6) Uani D U P . . .
O23 O 0.6500(17) -0.456(2) -0.0203(12) 0.1230 0.239(6) Uani D U P . . .
C1 C 0.4835(4) 0.0372(4) 0.0346(2) 0.0449 1.0000 Uani . . . . . .
C2 C 0.5114(4) 0.0777(4) 0.2105(2) 0.0410 1.0000 Uani . . . . . .
C3 C 0.4249(4) 0.1626(5) 0.1957(3) 0.0493 1.0000 Uani . . . . . .
C4 C 0.3683(4) 0.2067(5) 0.2578(3) 0.0588 1.0000 Uani . . . . . .
C5 C 0.3949(5) 0.1655(5) 0.3326(3) 0.0626 1.0000 Uani . . . . . .
C6 C 0.4785(6) 0.0796(5) 0.3476(3) 0.0642 1.0000 Uani . . . . . .
C7 C 0.5385(5) 0.0341(4) 0.2866(3) 0.0528 1.0000 Uani . . . . . .
C8 C 0.6407(5) 0.3106(4) 0.1175(3) 0.0527 1.0000 Uani . . . . . .
C9 C 0.7497(4) 0.1569(4) 0.0077(3) 0.0447 1.0000 Uani . . . . . .
C10 C 0.6922(7) 0.2249(6) -0.0526(3) 0.0920 1.0000 Uani . . . . . .
C11 C 0.7126(9) 0.2065(7) -0.1289(4) 0.1189 1.0000 Uani . . . . . .
C12 C 0.7930(7) 0.1239(8) -0.1463(4) 0.0937 1.0000 Uani . . . . . .
C13 C 0.8507(5) 0.0566(7) -0.0891(4) 0.0850 1.0000 Uani . . . . . .
C14 C 0.8276(5) 0.0714(6) -0.0097(3) 0.0692 1.0000 Uani . . . . . .
C15 C 0.8416(4) 0.1644(5) 0.1736(3) 0.0476 1.0000 Uani . . . . . .
C16 C 0.9300(5) 0.2432(7) 0.1618(4) 0.0784 1.0000 Uani . . . . . .
C17 C 1.0320(5) 0.2405(9) 0.2126(4) 0.1036 1.0000 Uani . . . . . .
C18 C 1.0432(5) 0.1642(9) 0.2740(5) 0.1014 1.0000 Uani . . . . . .
C19 C 0.9544(6) 0.0906(8) 0.2875(5) 0.1015 1.0000 Uani . . . . . .
C20 C 0.8531(5) 0.0897(6) 0.2365(4) 0.0749 1.0000 Uani . . . . . .
C121 C 0.8451(8) -0.2765(8) -0.0031(5) 0.0864 0.761(6) Uani D U P . . .
C221 C 0.8528(13) -0.4515(16) 0.0084(9) 0.1032 0.239(6) Uani D U P . . .
H11 H 0.4858 0.1233 0.0204 0.0524 1.0000 Uiso R . . . . .
H12 H 0.4030 0.0156 0.0468 0.0524 1.0000 Uiso R . . . . .
H31 H 0.4051 0.1911 0.1408 0.0578 1.0000 Uiso R . . . . .
H41 H 0.3065 0.2689 0.2471 0.0739 1.0000 Uiso R . . . . .
H51 H 0.3539 0.1981 0.3770 0.0742 1.0000 Uiso R . . . . .
H61 H 0.4964 0.0494 0.4023 0.0774 1.0000 Uiso R . . . . .
H71 H 0.6000 -0.0276 0.2972 0.0669 1.0000 Uiso R . . . . .
H81 H 0.6184 0.3180 0.1730 0.0603 1.0000 Uiso R . . . . .
H82 H 0.6943 0.3764 0.1069 0.0603 1.0000 Uiso R . . . . .
H83 H 0.5683 0.3153 0.0802 0.0603 1.0000 Uiso R . . . . .
H101 H 0.6350 0.2873 -0.0394 0.1099 1.0000 Uiso R . . . . .
H111 H 0.6685 0.2537 -0.1726 0.1490 1.0000 Uiso R . . . . .
H121 H 0.8077 0.1131 -0.2022 0.1128 1.0000 Uiso R . . . . .
H131 H 0.9086 -0.0038 -0.1031 0.1039 1.0000 Uiso R . . . . .
H141 H 0.8676 0.0204 0.0329 0.0830 1.0000 Uiso R . . . . .
H161 H 0.9202 0.3010 0.1164 0.0907 1.0000 Uiso R . . . . .
H171 H 1.0972 0.2948 0.2023 0.1191 1.0000 Uiso R . . . . .
H181 H 1.1181 0.1645 0.3094 0.1203 1.0000 Uiso R . . . . .
H191 H 0.9628 0.0370 0.3351 0.1215 1.0000 Uiso R . . . . .
H201 H 0.7881 0.0344 0.2456 0.0874 1.0000 Uiso R . . . . .

loop_
_atom_site_aniso_label
_atom_site_aniso_U_11
_atom_site_aniso_U_22
_atom_site_aniso_U_33
_atom_site_aniso_U_23
_atom_site_aniso_U_13
_atom_site_aniso_U_12
As1 0.0399(2) 0.0392(2) 0.03254(19) -0.0026(2) 0.00608(14) -0.0041(2)
S1 0.0841(11) 0.1016(14) 0.0622(9) -0.0101(9) 0.0290(8) -0.0169(10)
P1 0.0374(5) 0.0383(6) 0.0364(5) -0.0019(5) 0.0093(4) -0.0036(5)
F11 0.141(5) 0.099(4) 0.094(4) -0.023(3) 0.040(4) -0.026(4)
F12 0.193(7) 0.086(4) 0.124(5) 0.034(4) 0.062(5) -0.014(4)
F13 0.077(4) 0.169(7) 0.106(4) -0.008(5) 0.019(3) -0.029(4)
F21 0.036(7) 0.151(16) 0.078(9) 0.009(10) 0.001(6) 0.031(9)
F22 0.192(18) 0.147(18) 0.149(17) -0.019(14) 0.029(15) 0.057(16)
F23 0.071(9) 0.188(17) 0.043(7) 0.029(9) -0.029(7) 0.019(10)
O11 0.133(5) 0.239(8) 0.082(3) -0.075(4) 0.052(3) -0.064(5)
O12 0.042(3) 0.141(6) 0.052(3) 0.016(3) 0.007(2) 0.026(3)
O13 0.113(5) 0.069(4) 0.111(5) 0.042(4) 0.041(4) 0.007(4)
O22 0.132(15) 0.087(12) 0.058(9) 0.057(9) -0.010(10) -0.052(11)
O23 0.097(13) 0.194(18) 0.079(12) 0.013(14) 0.012(10) -0.060(14)
C1 0.036(2) 0.062(3) 0.036(2) -0.012(2) 0.0020(17) -0.0020(19)
C2 0.048(2) 0.044(2) 0.033(2) -0.0066(18) 0.0123(18) -0.014(2)
C3 0.042(2) 0.065(3) 0.043(2) -0.008(2) 0.0101(19) -0.006(2)
C4 0.050(3) 0.068(3) 0.062(3) -0.016(3) 0.024(2) -0.008(3)
C5 0.080(4) 0.057(3) 0.057(3) -0.020(3) 0.041(3) -0.025(3)
C6 0.106(4) 0.053(3) 0.038(2) -0.005(2) 0.030(3) -0.026(3)
C7 0.075(3) 0.046(3) 0.039(2) -0.0020(19) 0.015(2) -0.013(2)
C8 0.060(3) 0.040(3) 0.060(3) -0.004(2) 0.012(2) 0.000(2)
C9 0.048(3) 0.045(3) 0.043(2) -0.003(2) 0.014(2) -0.011(2)
C10 0.174(8) 0.058(4) 0.049(3) 0.012(3) 0.034(4) 0.037(4)
C11 0.217(10) 0.090(5) 0.058(4) 0.027(4) 0.051(5) 0.051(6)
C12 0.126(6) 0.111(6) 0.049(3) 0.010(4) 0.036(4) 0.001(5)
C13 0.063(4) 0.125(6) 0.070(4) -0.033(4) 0.019(3) 0.019(4)
C14 0.054(3) 0.105(5) 0.049(3) -0.016(3) 0.006(2) 0.020(3)
C15 0.036(2) 0.060(3) 0.048(3) -0.011(2) 0.0107(19) -0.009(2)
C16 0.058(3) 0.116(6) 0.061(4) -0.003(4) 0.007(3) -0.037(4)
C17 0.050(4) 0.179(9) 0.082(5) -0.013(5) 0.008(3) -0.054(5)
C18 0.039(3) 0.179(9) 0.083(5) -0.014(5) -0.008(3) -0.024(4)
C19 0.066(4) 0.136(7) 0.095(5) 0.030(5) -0.033(4) -0.020(4)
C20 0.052(3) 0.087(5) 0.081(4) 0.023(4) -0.018(3) -0.018(3)
C121 0.104(7) 0.096(6) 0.064(5) 0.010(5) 0.031(5) -0.019(6)
C221 0.081(12) 0.153(16) 0.072(12) 0.003(12) -0.012(11) 0.036(13)

loop_
_atom_type_symbol
_atom_type_scat_dispersion_real
_atom_type_scat_dispersion_imag
_atom_type_scat_Cromer_Mann_a1
_atom_type_scat_Cromer_Mann_b1
_atom_type_scat_Cromer_Mann_a2
_atom_type_scat_Cromer_Mann_b2
_atom_type_scat_Cromer_Mann_a3
_atom_type_scat_Cromer_Mann_b3
_atom_type_scat_Cromer_Mann_a4
_atom_type_scat_Cromer_Mann_b4
_atom_type_scat_Cromer_Mann_c
_atom_type_scat_source
'C   ' 0.0033 0.0016 2.3100 20.8439 1.0200 10.2075 1.5886 0.5687 0.8650 51.6512 0.2156 International_Tables_Vol_IV_Table_2.2B
'H   ' 0.0000 0.0000 0.4930 10.5109 0.3229 26.1257 0.1402 3.1424 0.0408 57.7998 0.0030 International_Tables_Vol_IV_Table_2.2B
'As  ' 0.0499 2.0058 16.6723 2.6345 6.0701 0.2647 3.4313 12.9479 4.2779 47.7972 2.5310 International_Tables_Vol_IV_Table_2.2B
'F   ' 0.0171 0.0103 3.5392 10.2825 2.6412 4.2944 1.5170 0.2615 1.0243 26.1476 0.2776 International_Tables_Vol_IV_Table_2.2B
'O   ' 0.0106 0.0060 3.0485 13.2771 2.2868 5.7011 1.5463 0.3239 0.8670 32.9089 0.2508 International_Tables_Vol_IV_Table_2.2B
'P   ' 0.1023 0.0942 6.4345 1.9067 4.1791 27.1570 1.7800 0.5260 1.4908 68.1645 1.1149 International_Tables_Vol_IV_Table_2.2B
'S   ' 0.1246 0.1234 6.9053 1.4679 5.2034 22.2151 1.4379 0.2536 1.5863 56.1720 0.8669 International_Tables_Vol_IV_Table_2.2B

loop_
_exptl_crystal_face_index_h
_exptl_crystal_face_index_k
_exptl_crystal_face_index_l
_exptl_crystal_face_perp_dist
1 0 0 0.180
-13 0 1 0.174
0 -13 -14 0.102
0 5 -4 0.079
0 4 5 0.087
0 -1 1 0.120

loop_
_geom_angle_atom_site_label_1
_geom_angle_site_symmetry_1
_geom_angle_atom_site_label_2
_geom_angle_site_symmetry_2
_geom_angle_atom_site_label_3
_geom_angle_site_symmetry_3
_geom_angle
_geom_angle_publ_flag
P1 . As1 . C1 . 94.29(15) yes
P1 . As1 . C2 . 97.22(13) yes
C1 . As1 . C2 . 100.15(18) yes
O11 . S1 . O12 . 116.4(4) yes
O11 . S1 . O13 . 119.9(5) yes
O12 . S1 . O13 . 112.2(4) yes
O11 . S1 . O22 . 112.6(7) yes
O12 . S1 . O22 . 60.5(9) yes
O13 . S1 . O22 . 121.2(8) yes
O11 . S1 . O23 . 109.6(10) yes
O12 . S1 . O23 . 55.2(11) yes
O13 . S1 . O23 . 72.4(11) yes
O22 . S1 . O23 . 113.3(13) yes
O11 . S1 . C121 . 101.7(4) yes
O12 . S1 . C121 . 104.8(5) yes
O13 . S1 . C121 . 97.9(4) yes
O22 . S1 . C121 . 45.2(10) yes
O23 . S1 . C121 . 147.9(10) yes
O11 . S1 . C221 . 95.4(6) yes
O12 . S1 . C221 . 147.6(6) yes
O22 . S1 . C221 . 114.5(10) yes
O23 . S1 . C221 . 110.1(12) yes
C121 . S1 . C221 . 72.5(7) yes
As1 . P1 . C8 . 113.81(17) yes
As1 . P1 . C9 . 106.45(15) yes
C8 . P1 . C9 . 109.0(2) yes
As1 . P1 . C15 . 109.24(17) yes
C8 . P1 . C15 . 109.0(2) yes
C9 . P1 . C15 . 109.2(2) yes
C1 2_655 C1 . As1 . 109.6(4) yes
C1 2_655 C1 . H11 . 109.202 no
As1 . C1 . H11 . 109.474 no
C1 2_655 C1 . H12 . 109.575 no
As1 . C1 . H12 . 109.569 no
H11 . C1 . H12 . 109.390 no
As1 . C2 . C3 . 123.4(3) yes
As1 . C2 . C7 . 116.3(4) yes
C3 . C2 . C7 . 120.2(4) yes
C2 . C3 . C4 . 119.4(5) yes
C2 . C3 . H31 . 119.154 no
C4 . C3 . H31 . 121.413 no
C3 . C4 . C5 . 120.8(5) yes
C3 . C4 . H41 . 119.281 no
C5 . C4 . H41 . 119.886 no
C4 . C5 . C6 . 120.3(5) yes
C4 . C5 . H51 . 120.251 no
C6 . C5 . H51 . 119.494 no
C5 . C6 . C7 . 120.5(5) yes
C5 . C6 . H61 . 119.487 no
C7 . C6 . H61 . 120.019 no
C6 . C7 . C2 . 118.8(5) yes
C6 . C7 . H71 . 120.972 no
C2 . C7 . H71 . 120.219 no
P1 . C8 . H81 . 109.262 no
P1 . C8 . H82 . 109.831 no
H81 . C8 . H82 . 109.304 no
P1 . C8 . H83 . 109.931 no
H81 . C8 . H83 . 108.554 no
H82 . C8 . H83 . 109.934 no
P1 . C9 . C10 . 120.5(4) yes
P1 . C9 . C14 . 119.4(4) yes
C10 . C9 . C14 . 119.8(5) yes
C9 . C10 . C11 . 120.6(6) yes
C9 . C10 . H101 . 119.391 no
C11 . C10 . H101 . 120.054 no
C10 . C11 . C12 . 119.8(7) yes
C10 . C11 . H111 . 120.291 no
C12 . C11 . H111 . 119.931 no
C11 . C12 . C13 . 121.1(6) yes
C11 . C12 . H121 . 118.429 no
C13 . C12 . H121 . 120.419 no
C12 . C13 . C14 . 119.9(6) yes
C12 . C13 . H131 . 119.951 no
C14 . C13 . H131 . 120.157 no
C13 . C14 . C9 . 118.7(6) yes
C13 . C14 . H141 . 120.763 no
C9 . C14 . H141 . 120.524 no
P1 . C15 . C16 . 117.9(4) yes
P1 . C15 . C20 . 122.4(4) yes
C16 . C15 . C20 . 119.7(5) yes
C15 . C16 . C17 . 119.1(7) yes
C15 . C16 . H161 . 119.705 no
C17 . C16 . H161 . 121.189 no
C16 . C17 . C18 . 120.6(6) yes
C16 . C17 . H171 . 118.838 no
C18 . C17 . H171 . 120.598 no
C17 . C18 . C19 . 120.3(6) yes
C17 . C18 . H181 . 118.433 no
C19 . C18 . H181 . 121.297 no
C18 . C19 . C20 . 120.1(7) yes
C18 . C19 . H191 . 119.203 no
C20 . C19 . H191 . 120.669 no
C19 . C20 . C15 . 120.2(6) yes
C19 . C20 . H201 . 120.375 no
C15 . C20 . H201 . 119.442 no
S1 . C121 . F12 . 106.7(6) yes
S1 . C121 . F11 . 112.1(6) yes
F12 . C121 . F11 . 108.2(8) yes
S1 . C121 . F13 . 113.6(7) yes
F12 . C121 . F13 . 106.2(7) yes
F11 . C121 . F13 . 109.5(8) yes
F23 . C221 . F22 . 114.7(15) yes
F23 . C221 . F21 . 115.0(13) yes
F22 . C221 . F21 . 102.9(15) yes
F23 . C221 . S1 . 107.3(11) yes
F22 . C221 . S1 . 100.4(13) yes
F21 . C221 . S1 . 115.9(12) yes

loop_
_geom_bond_atom_site_label_1
_geom_bond_site_symmetry_1
_geom_bond_atom_site_label_2
_geom_bond_site_symmetry_2
_geom_bond_distance
_geom_bond_publ_flag
As1 . P1 . 2.3239(12) yes
As1 . C1 . 1.986(4) yes
As1 . C2 . 1.958(4) yes
S1 . O11 . 1.428(5) yes
S1 . O12 . 1.371(5) yes
S1 . O13 . 1.543(6) yes
S1 . O22 . 1.233(16) yes
S1 . O23 . 1.332(16) yes
S1 . C121 . 1.801(9) yes
S1 . C221 . 1.525(14) yes
P1 . C8 . 1.798(5) yes
P1 . C9 . 1.794(4) yes
P1 . C15 . 1.796(5) yes
F11 . C121 . 1.290(9) yes
F12 . C121 . 1.318(9) yes
F13 . C121 . 1.289(10) yes
F21 . C221 . 1.270(16) yes
F22 . C221 . 1.277(18) yes
F23 . C221 . 1.286(16) yes
C1 . C1 2_655 1.527(8) yes
C1 . H11 . 0.999 no
C1 . H12 . 1.002 no
C2 . C3 . 1.386(7) yes
C2 . C7 . 1.396(6) yes
C3 . C4 . 1.392(6) yes
C3 . H31 . 0.996 no
C4 . C5 . 1.365(8) yes
C4 . H41 . 1.003 no
C5 . C6 . 1.371(8) yes
C5 . H51 . 1.003 no
C6 . C7 . 1.403(7) yes
C6 . H61 . 0.995 no
C7 . H71 . 0.996 no
C8 . H81 . 1.010 no
C8 . H82 . 0.992 no
C8 . H83 . 1.002 no
C9 . C10 . 1.397(8) yes
C9 . C14 . 1.369(7) yes
C10 . C11 . 1.362(8) yes
C10 . H101 . 1.005 no
C11 . C12 . 1.367(10) yes
C11 . H111 . 1.011 no
C12 . C13 . 1.357(10) yes
C12 . H121 . 0.994 no
C13 . C14 . 1.417(8) yes
C13 . H131 . 0.999 no
C14 . H141 . 1.003 no
C15 . C16 . 1.382(7) yes
C15 . C20 . 1.359(8) yes
C16 . C17 . 1.392(9) yes
C16 . H161 . 1.010 no
C17 . C18 . 1.350(11) yes
C17 . H171 . 0.999 no
C18 . C19 . 1.355(10) yes
C18 . H181 . 1.007 no
C19 . C20 . 1.388(8) yes
C19 . H191 . 1.009 no
C20 . H201 . 1.000 no

loop_
_geom_torsion_atom_site_label_1
_geom_torsion_atom_site_label_2
_geom_torsion_atom_site_label_3
_geom_torsion_atom_site_label_4
_geom_torsion
_geom_torsion_site_symmetry_1
_geom_torsion_site_symmetry_2
_geom_torsion_site_symmetry_3
_geom_torsion_site_symmetry_4
_geom_torsion_publ_flag
C1 As1 P1 C8 66.3(2) . . . . no
C1 As1 P1 C9 -53.8(2) . . . . no
C1 As1 P1 C15 -171.7(2) . . . . no
C2 As1 P1 C8 -34.6(2) . . . . no
C2 As1 P1 C9 -154.6(2) . . . . no
C2 As1 P1 C15 87.5(2) . . . . no
P1 As1 C1 C1 95.7(3) . . . 2_655 no
C2 As1 C1 C1 -166.2(3) . . . 2_655 no
P1 As1 C2 C3 74.1(4) . . . . no
P1 As1 C2 C7 -109.0(4) . . . . no
C1 As1 C2 C3 -21.6(4) . . . . no
C1 As1 C2 C7 155.2(4) . . . . no
O13 S1 C121 F12 173.1(6) . . . . no
O13 S1 C121 F13 56.4(7) . . . . no
O13 S1 C121 F11 -68.6(7) . . . . no
O12 S1 C121 F11 47.0(7) . . . . no
O12 S1 C121 F12 -71.4(7) . . . . no
O12 S1 C121 F13 171.9(6) . . . . no
O11 S1 C121 F12 50.3(7) . . . . no
O11 S1 C121 F13 -66.4(7) . . . . no
O11 S1 C121 F11 168.6(6) . . . . no
C9 P1 C15 C16 53.8(5) . . . . no
C9 P1 C15 C20 -129.1(5) . . . . no
As1 P1 C9 C10 101.6(5) . . . . no
As1 P1 C9 C14 -72.0(4) . . . . no
C8 P1 C9 C10 -21.5(5) . . . . no
C8 P1 C9 C14 164.9(4) . . . . no
C15 P1 C9 C10 -140.5(5) . . . . no
C15 P1 C9 C14 45.8(5) . . . . no
C8 P1 C15 C16 -65.2(5) . . . . no
As1 P1 C15 C16 169.9(4) . . . . no
As1 P1 C15 C20 -13.1(5) . . . . no
C8 P1 C15 C20 111.9(5) . . . . no
As1 C1 C1 As1 -180.0(3) . . 2_655 2_655 no
As1 C2 C3 C4 178.9(4) . . . . no
C7 C2 C3 C4 2.2(7) . . . . no
As1 C2 C7 C6 -178.3(4) . . . . no
C3 C2 C7 C6 -1.4(7) . . . . no
C2 C3 C4 C5 -1.5(8) . . . . no
C3 C4 C5 C6 0.1(8) . . . . no
C4 C5 C6 C7 0.7(9) . . . . no
C5 C6 C7 C2 -0.1(8) . . . . no
C14 C9 C10 C11 0.3(10) . . . . no
P1 C9 C10 C11 -173.3(6) . . . . no
P1 C9 C14 C13 175.6(5) . . . . no
C10 C9 C14 C13 2.0(9) . . . . no
C9 C10 C11 C12 -2.4(12) . . . . no
C10 C11 C12 C13 2.2(13) . . . . no
C11 C12 C13 C14 0.1(12) . . . . no
C12 C13 C14 C9 -2.2(10) . . . . no
P1 C15 C16 C17 -179.7(6) . . . . no
C16 C15 C20 C19 -1.6(10) . . . . no
C20 C15 C16 C17 3.2(10) . . . . no
P1 C15 C20 C19 -178.6(5) . . . . no
C15 C16 C17 C18 -1.9(12) . . . . no
C16 C17 C18 C19 -1.0(13) . . . . no
C17 C18 C19 C20 2.6(13) . . . . no
C18 C19 C20 C15 -1.3(12) . . . . no
